data_4065232
loop_
_publ_author_name
'Busetto, Luigi'
'Cassani, M. Cristina'
'Femoni, Cristina'
'Mancinelli, Michele'
'Mazzanti, Andrea'
'Mazzoni, Rita'
'Solinas, Gavino'

_publ_section_title
;
 N-Heterocyclic Carbene-Amide Rhodium(I) Complexes: Structures, Dynamics,
 and Catalysis
;
_journal_issue 19
_journal_name_full Organometallics
_journal_page_first 5258
_journal_paper_doi 10.1021/om200631w
_journal_volume 30
_journal_year 2011
_chemical_formula_sum 'C18 H27 Cl N3 O2 Rh'
_chemical_formula_weight 455.79
_chemical_name_systematic
; 
 ? 
;
_space_group_IT_number 14
_symmetry_cell_setting monoclinic
_symmetry_space_group_name_Hall '-P 2ybc'
_symmetry_space_group_name_H-M 'P 1 21/c 1'
_atom_sites_solution_hydrogens geom
_atom_sites_solution_primary direct
_atom_sites_solution_secondary difmap
_audit_creation_method SHELXL-97
_cell_angle_alpha 90.00
_cell_angle_beta 112.3730(10)
_cell_angle_gamma 90.00
_cell_formula_units_Z 4
_cell_length_a 11.9725(7)
_cell_length_b 18.1627(10)
_cell_length_c 9.9190(5)
_cell_measurement_reflns_used 10660
_cell_measurement_temperature 298(2)
_cell_measurement_theta_max 28.474
_cell_measurement_theta_min 2.247
_cell_volume 1994.55(19)
_computing_structure_refinement 'SHELXL-97 (Sheldrick, 1997)'
_computing_structure_solution 'SHELXS-97 (Sheldrick, 1990)'
_diffrn_ambient_temperature 298(2)
_diffrn_measured_fraction_theta_full 1.000
_diffrn_measured_fraction_theta_max 1.000
_diffrn_measurement_device_type 'CCD Area Detector'
_diffrn_measurement_method 'phi and omega scans'
_diffrn_radiation_monochromator graphite
_diffrn_radiation_source 'fine-focus sealed tube'
_diffrn_radiation_type MoK\a
_diffrn_radiation_wavelength 0.71073
_diffrn_reflns_av_R_equivalents 0.0209
_diffrn_reflns_av_sigmaI/netI 0.0146
_diffrn_reflns_limit_h_max 14
_diffrn_reflns_limit_h_min -14
_diffrn_reflns_limit_k_max 21
_diffrn_reflns_limit_k_min -21
_diffrn_reflns_limit_l_max 11
_diffrn_reflns_limit_l_min -11
_diffrn_reflns_number 18769
_diffrn_reflns_theta_full 25.00
_diffrn_reflns_theta_max 25.00
_diffrn_reflns_theta_min 1.84
_exptl_absorpt_coefficient_mu 1.006
_exptl_absorpt_correction_T_max 0.8242
_exptl_absorpt_correction_T_min 0.7523
_exptl_absorpt_correction_type empirical
_exptl_crystal_colour orange
_exptl_crystal_density_diffrn 1.518
_exptl_crystal_density_method 'not measured'
_exptl_crystal_description prismatic
_exptl_crystal_F_000 936
_exptl_crystal_size_max 0.30
_exptl_crystal_size_mid 0.25
_exptl_crystal_size_min 0.20
_refine_diff_density_max 0.388
_refine_diff_density_min -0.283
_refine_diff_density_rms 0.048
_refine_ls_extinction_method none
_refine_ls_goodness_of_fit_ref 1.030
_refine_ls_hydrogen_treatment constr
_refine_ls_matrix_type full
_refine_ls_number_parameters 226
_refine_ls_number_reflns 3513
_refine_ls_number_restraints 0
_refine_ls_restrained_S_all 1.030
_refine_ls_R_factor_all 0.0246
_refine_ls_R_factor_gt 0.0217
_refine_ls_shift/su_max 0.001
_refine_ls_shift/su_mean 0.000
_refine_ls_structure_factor_coef Fsqd
_refine_ls_weighting_details 'calc w=1/[\s^2^(Fo^2^)+(0.0357P)^2^+0.8279P] where P=(Fo^2^+2Fc^2^)/3'
_refine_ls_weighting_scheme calc
_refine_ls_wR_factor_gt 0.0596
_refine_ls_wR_factor_ref 0.0617
_reflns_number_gt 3169
_reflns_number_total 3513
_reflns_threshold_expression >2sigma(I)
_cod_data_source_file om200631w_si_003.cif
_cod_data_source_block p21c
_cod_depositor_comments
;
The following automatic conversions were performed:

'_symmetry_cell_setting' value 'Monoclinic' changed to 'monoclinic'
according to /home/saulius/struct/CIF-dictionaries/cif_core.dic
dictionary named 'cif_core.dic' version 2.4.1 from 2010-06-29.

Automatic conversion script
Id: cif_fix_values 1715 2011-07-08 13:25:40Z adriana 
;
_cod_original_sg_symbol_H-M P2(1)/c
_cod_database_code 4065232

loop_
_symmetry_equiv_pos_as_xyz
'x, y, z'
'-x, y+1/2, -z+1/2'
'-x, -y, -z'
'x, -y-1/2, z-1/2'

loop_
_atom_site_label
_atom_site_type_symbol
_atom_site_fract_x
_atom_site_fract_y
_atom_site_fract_z
_atom_site_U_iso_or_equiv
_atom_site_adp_type
_atom_site_occupancy
_atom_site_symmetry_multiplicity
_atom_site_calc_flag
_atom_site_refinement_flags
Rh1 Rh 0.313120(15) 0.568806(9) 0.119414(16) 0.03510(8) Uani 1 1 d .
Cl2 Cl 0.34565(7) 0.43931(3) 0.13362(7) 0.05230(16) Uani 1 1 d .
O1 O 0.02894(18) 0.41702(11) 0.4260(2) 0.0650(5) Uani 1 1 d .
O2 O 0.19360(16) 0.34264(10) 0.47913(19) 0.0575(4) Uani 1 1 d .
N1 N 0.39804(17) 0.58771(11) 0.4479(2) 0.0427(4) Uani 1 1 d .
N2 N 0.20862(18) 0.56669(10) 0.3577(2) 0.0445(5) Uani 1 1 d .
N3 N 0.1420(2) 0.41568(12) 0.2883(2) 0.0553(5) Uani 1 1 d .
H30 H 0.2011 0.3947 0.2743 0.066 Uiso 1 1 calc R
C1 C 0.2519(2) 0.58163(13) -0.1188(2) 0.0464(6) Uani 1 1 d .
H1 H 0.2118 0.5424 -0.1882 0.056 Uiso 1 1 calc R
C2 C 0.3738(2) 0.59124(14) -0.0606(3) 0.0499(6) Uani 1 1 d .
H2 H 0.4305 0.5597 -0.0837 0.060 Uiso 1 1 calc R
C3 C 0.2284(2) 0.66928(12) 0.0442(2) 0.0436(5) Uani 1 1 d .
H3 H 0.1742 0.6929 0.0843 0.052 Uiso 1 1 calc R
C4 C 0.3540(2) 0.67914(12) 0.1033(2) 0.0452(5) Uani 1 1 d .
H4 H 0.3952 0.7101 0.1887 0.054 Uiso 1 1 calc R
C5 C 0.1948(2) 0.65716(14) -0.1195(2) 0.0493(6) Uani 1 1 d .
H5 H 0.1097 0.6634 -0.1835 0.059 Uiso 1 1 calc R
C6 C 0.3954(2) 0.67306(14) -0.0240(3) 0.0556(6) Uani 1 1 d .
H6 H 0.4756 0.6926 -0.0090 0.067 Uiso 1 1 calc R
C7 C 0.2871(3) 0.70715(15) -0.1473(3) 0.0629(7) Uani 1 1 d .
H7A H 0.2900 0.6998 -0.2428 0.076 Uiso 1 1 calc R
H7B H 0.2758 0.7589 -0.1317 0.076 Uiso 1 1 calc R
C8 C 0.3060(2) 0.57413(11) 0.3200(2) 0.0378(5) Uani 1 1 d .
C9 C 0.2413(3) 0.57463(15) 0.5062(3) 0.0563(7) Uani 1 1 d .
H9 H 0.1904 0.5714 0.5572 0.068 Uiso 1 1 calc R
C10 C 0.3587(3) 0.58771(15) 0.5621(3) 0.0560(7) Uani 1 1 d .
H10 H 0.4061 0.5955 0.6600 0.067 Uiso 1 1 calc R
C11 C 0.5224(2) 0.60049(16) 0.4636(3) 0.0561(6) Uani 1 1 d .
H11A H 0.5716 0.6091 0.5644 0.084 Uiso 1 1 calc R
H11B H 0.5258 0.6427 0.4070 0.084 Uiso 1 1 calc R
H11C H 0.5520 0.5581 0.4297 0.084 Uiso 1 1 calc R
C12 C 0.0859(2) 0.54829(16) 0.2587(3) 0.0574(7) Uani 1 1 d .
H12A H 0.0581 0.5853 0.1825 0.069 Uiso 1 1 calc R
H12B H 0.0330 0.5498 0.3123 0.069 Uiso 1 1 calc R
C13 C 0.0764(2) 0.47333(17) 0.1892(3) 0.0588(7) Uani 1 1 d .
H13A H -0.0081 0.4595 0.1458 0.071 Uiso 1 1 calc R
H13B H 0.1063 0.4768 0.1112 0.071 Uiso 1 1 calc R
C14 C 0.1143(2) 0.39339(14) 0.4017(3) 0.0501(6) Uani 1 1 d .
C15 C 0.1896(3) 0.31422(16) 0.6171(3) 0.0631(7) Uani 1 1 d .
C16 C 0.2918(3) 0.25900(19) 0.6655(4) 0.0861(10) Uani 1 1 d .
H16A H 0.2726 0.2188 0.5976 0.129 Uiso 1 1 calc R
H16B H 0.3029 0.2407 0.7606 0.129 Uiso 1 1 calc R
H16C H 0.3648 0.2824 0.6691 0.129 Uiso 1 1 calc R
C17 C 0.0702(3) 0.2772(2) 0.5903(5) 0.1045(13) Uani 1 1 d .
H17A H 0.0069 0.3133 0.5605 0.157 Uiso 1 1 calc R
H17B H 0.0731 0.2538 0.6784 0.157 Uiso 1 1 calc R
H17C H 0.0547 0.2409 0.5150 0.157 Uiso 1 1 calc R
C18 C 0.2170(3) 0.3773(2) 0.7241(3) 0.0853(10) Uani 1 1 d .
H18A H 0.1513 0.4118 0.6926 0.128 Uiso 1 1 calc R
H18B H 0.2898 0.4015 0.7291 0.128 Uiso 1 1 calc R
H18C H 0.2274 0.3587 0.8188 0.128 Uiso 1 1 calc R

loop_
_atom_site_aniso_label
_atom_site_aniso_U_11
_atom_site_aniso_U_22
_atom_site_aniso_U_33
_atom_site_aniso_U_23
_atom_site_aniso_U_13
_atom_site_aniso_U_12
Rh1 0.04142(12) 0.03924(12) 0.02870(11) 0.00181(6) 0.01792(8) 0.00261(7)
Cl2 0.0694(4) 0.0433(3) 0.0520(4) 0.0052(2) 0.0320(3) 0.0078(3)
O1 0.0537(11) 0.0847(14) 0.0620(12) 0.0111(10) 0.0280(10) 0.0064(10)
O2 0.0618(11) 0.0553(10) 0.0583(10) 0.0072(8) 0.0260(9) 0.0048(9)
N1 0.0481(11) 0.0501(11) 0.0323(10) 0.0003(8) 0.0182(8) 0.0008(9)
N2 0.0494(11) 0.0537(12) 0.0385(11) 0.0054(8) 0.0259(9) 0.0040(9)
N3 0.0518(12) 0.0641(13) 0.0530(13) 0.0023(10) 0.0232(10) 0.0002(10)
C1 0.0673(17) 0.0470(13) 0.0269(11) -0.0017(9) 0.0200(11) 0.0001(11)
C2 0.0687(17) 0.0541(14) 0.0424(13) 0.0044(11) 0.0388(13) 0.0072(12)
C3 0.0540(14) 0.0392(12) 0.0392(12) 0.0004(9) 0.0194(10) 0.0076(10)
C4 0.0576(14) 0.0397(12) 0.0393(12) -0.0040(9) 0.0197(11) -0.0058(10)
C5 0.0592(15) 0.0484(14) 0.0351(12) 0.0046(10) 0.0120(11) 0.0062(11)
C6 0.0624(16) 0.0590(15) 0.0556(15) 0.0043(12) 0.0338(13) -0.0121(12)
C7 0.099(2) 0.0472(14) 0.0477(14) 0.0078(12) 0.0339(14) -0.0022(14)
C8 0.0448(12) 0.0390(12) 0.0330(11) 0.0042(8) 0.0187(10) 0.0053(9)
C9 0.0702(18) 0.0700(18) 0.0425(14) 0.0051(11) 0.0370(14) 0.0081(13)
C10 0.0721(18) 0.0684(16) 0.0324(12) -0.0012(11) 0.0254(12) 0.0041(14)
C11 0.0489(14) 0.0704(17) 0.0447(14) 0.0042(12) 0.0129(11) -0.0045(13)
C12 0.0421(13) 0.0687(17) 0.0647(17) 0.0172(14) 0.0240(12) 0.0068(12)
C13 0.0427(13) 0.083(2) 0.0480(14) 0.0101(14) 0.0143(11) -0.0057(13)
C14 0.0453(13) 0.0550(15) 0.0478(14) -0.0026(11) 0.0152(11) -0.0085(12)
C15 0.0631(17) 0.0648(17) 0.0601(16) 0.0132(13) 0.0221(14) -0.0066(13)
C16 0.085(2) 0.071(2) 0.101(3) 0.0303(19) 0.033(2) 0.0113(18)
C17 0.079(2) 0.107(3) 0.121(3) 0.037(2) 0.031(2) -0.028(2)
C18 0.093(2) 0.100(3) 0.0608(19) -0.0044(18) 0.0275(17) 0.004(2)

loop_
_atom_type_symbol
_atom_type_description
_atom_type_scat_dispersion_real
_atom_type_scat_dispersion_imag
_atom_type_scat_source
C C 0.0033 0.0016 'International Tables Vol C Tables 4.2.6.8 and 6.1.1.4'
H H 0.0000 0.0000 'International Tables Vol C Tables 4.2.6.8 and 6.1.1.4'
N N 0.0061 0.0033 'International Tables Vol C Tables 4.2.6.8 and 6.1.1.4'
O O 0.0106 0.0060 'International Tables Vol C Tables 4.2.6.8 and 6.1.1.4'
Cl Cl 0.1484 0.1585 'International Tables Vol C Tables 4.2.6.8 and 6.1.1.4'
Rh Rh -1.1178 0.9187 'International Tables Vol C Tables 4.2.6.8 and 6.1.1.4'

loop_
_geom_angle_atom_site_label_1
_geom_angle_atom_site_label_2
_geom_angle_atom_site_label_3
_geom_angle
C8 Rh1 C3 96.49(8)
C8 Rh1 C4 97.38(9)
C3 Rh1 C4 39.31(9)
C8 Rh1 C1 157.93(10)
C3 Rh1 C1 66.77(9)
C4 Rh1 C1 78.93(9)
C8 Rh1 C2 159.36(10)
C3 Rh1 C2 79.27(9)
C4 Rh1 C2 66.49(9)
C1 Rh1 C2 35.95(10)
C8 Rh1 Cl2 93.22(6)
C3 Rh1 Cl2 159.00(7)
C4 Rh1 Cl2 156.56(7)
C1 Rh1 Cl2 98.52(6)
C2 Rh1 Cl2 97.68(7)
C14 O2 C15 120.4(2)
C8 N1 C10 111.1(2)
C8 N1 C11 124.45(19)
C10 N1 C11 124.5(2)
C8 N2 C9 111.0(2)
C8 N2 C12 125.9(2)
C9 N2 C12 123.0(2)
C14 N3 C13 122.8(2)
C14 N3 H30 118.6
C13 N3 H30 118.6
C2 C1 C5 107.0(2)
C2 C1 Rh1 72.12(14)
C5 C1 Rh1 93.75(13)
C2 C1 H1 123.4
C5 C1 H1 123.4
Rh1 C1 H1 123.4
C1 C2 C6 106.4(2)
C1 C2 Rh1 71.93(13)
C6 C2 Rh1 93.78(14)
C1 C2 H2 123.6
C6 C2 H2 123.6
Rh1 C2 H2 123.6
C4 C3 C5 105.6(2)
C4 C3 Rh1 70.35(13)
C5 C3 Rh1 98.59(14)
C4 C3 H3 123.0
C5 C3 H3 123.0
Rh1 C3 H3 123.0
C3 C4 C6 106.2(2)
C3 C4 Rh1 70.33(13)
C6 C4 Rh1 98.84(15)
C3 C4 H4 122.8
C6 C4 H4 122.8
Rh1 C4 H4 122.8
C1 C5 C3 100.77(17)
C1 C5 C7 100.4(2)
C3 C5 C7 100.86(19)
C1 C5 H5 117.3
C3 C5 H5 117.3
C7 C5 H5 117.3
C4 C6 C2 100.81(18)
C4 C6 C7 100.8(2)
C2 C6 C7 100.8(2)
C4 C6 H6 117.1
C2 C6 H6 117.1
C7 C6 H6 117.1
C6 C7 C5 93.78(18)
C6 C7 H7A 113.0
C5 C7 H7A 113.0
C6 C7 H7B 113.0
C5 C7 H7B 113.0
H7A C7 H7B 110.4
N1 C8 N2 103.80(18)
N1 C8 Rh1 127.39(17)
N2 C8 Rh1 128.79(17)
C10 C9 N2 106.9(2)
C10 C9 H9 126.5
N2 C9 H9 126.5
C9 C10 N1 107.2(2)
C9 C10 H10 126.4
N1 C10 H10 126.4
N1 C11 H11A 109.5
N1 C11 H11B 109.5
H11A C11 H11B 109.5
N1 C11 H11C 109.5
H11A C11 H11C 109.5
H11B C11 H11C 109.5
N2 C12 C13 113.2(2)
N2 C12 H12A 108.9
C13 C12 H12A 108.9
N2 C12 H12B 108.9
C13 C12 H12B 108.9
H12A C12 H12B 107.7
N3 C13 C12 114.6(2)
N3 C13 H13A 108.6
C12 C13 H13A 108.6
N3 C13 H13B 108.6
C12 C13 H13B 108.6
H13A C13 H13B 107.6
O1 C14 O2 126.7(2)
O1 C14 N3 123.4(2)
O2 C14 N3 109.9(2)
O2 C15 C17 110.8(2)
O2 C15 C18 108.1(2)
C17 C15 C18 113.6(3)
O2 C15 C16 102.5(2)
C17 C15 C16 111.0(3)
C18 C15 C16 110.3(3)
C15 C16 H16A 109.5
C15 C16 H16B 109.5
H16A C16 H16B 109.5
C15 C16 H16C 109.5
H16A C16 H16C 109.5
H16B C16 H16C 109.5
C15 C17 H17A 109.5
C15 C17 H17B 109.5
H17A C17 H17B 109.5
C15 C17 H17C 109.5
H17A C17 H17C 109.5
H17B C17 H17C 109.5
C15 C18 H18A 109.5
C15 C18 H18B 109.5
H18A C18 H18B 109.5
C15 C18 H18C 109.5
H18A C18 H18C 109.5
H18B C18 H18C 109.5

loop_
_geom_bond_atom_site_label_1
_geom_bond_atom_site_label_2
_geom_bond_distance
Rh1 C8 2.026(2)
Rh1 C3 2.083(2)
Rh1 C4 2.083(2)
Rh1 C1 2.204(2)
Rh1 C2 2.206(2)
Rh1 Cl2 2.3794(6)
O1 C14 1.215(3)
O2 C14 1.336(3)
O2 C15 1.481(3)
N1 C8 1.350(3)
N1 C10 1.382(3)
N1 C11 1.456(3)
N2 C8 1.359(3)
N2 C9 1.380(3)
N2 C12 1.462(3)
N3 C14 1.350(3)
N3 C13 1.446(3)
N3 H30 0.8600
C1 C2 1.361(4)
C1 C5 1.532(3)
C1 H1 0.9800
C2 C6 1.528(4)
C2 H2 0.9800
C3 C4 1.401(3)
C3 C5 1.533(3)
C3 H3 0.9800
C4 C6 1.526(3)
C4 H4 0.9800
C5 C7 1.535(4)
C5 H5 0.9800
C6 C7 1.534(4)
C6 H6 0.9800
C7 H7A 0.9700
C7 H7B 0.9700
C9 C10 1.322(4)
C9 H9 0.9300
C10 H10 0.9300
C11 H11A 0.9600
C11 H11B 0.9600
C11 H11C 0.9600
C12 C13 1.511(4)
C12 H12A 0.9700
C12 H12B 0.9700
C13 H13A 0.9700
C13 H13B 0.9700
C15 C17 1.509(4)
C15 C18 1.510(4)
C15 C16 1.512(4)
C16 H16A 0.9600
C16 H16B 0.9600
C16 H16C 0.9600
C17 H17A 0.9600
C17 H17B 0.9600
C17 H17C 0.9600
C18 H18A 0.9600
C18 H18B 0.9600
C18 H18C 0.9600

loop_
_geom_hbond_atom_site_label_D
_geom_hbond_atom_site_label_H
_geom_hbond_atom_site_label_A
_geom_hbond_distance_DH
_geom_hbond_distance_HA
_geom_hbond_distance_DA
_geom_hbond_angle_DHA
N3 H30 Cl2 0.86 2.73 3.366(2) 132.2

loop_
_geom_torsion_atom_site_label_1
_geom_torsion_atom_site_label_2
_geom_torsion_atom_site_label_3
_geom_torsion_atom_site_label_4
_geom_torsion
C8 Rh1 C1 C2 147.3(2)
C3 Rh1 C1 C2 104.28(16)
C4 Rh1 C1 C2 64.99(16)
Cl2 Rh1 C1 C2 -91.35(14)
C8 Rh1 C1 C5 40.7(3)
C3 Rh1 C1 C5 -2.34(14)
C4 Rh1 C1 C5 -41.63(15)
C2 Rh1 C1 C5 -106.6(2)
Cl2 Rh1 C1 C5 162.02(13)
C5 C1 C2 C6 -0.1(2)
Rh1 C1 C2 C6 -88.63(16)
C5 C1 C2 Rh1 88.48(15)
C8 Rh1 C2 C1 -144.8(2)
C3 Rh1 C2 C1 -65.01(15)
C4 Rh1 C2 C1 -104.08(16)
Cl2 Rh1 C2 C1 93.94(14)
C8 Rh1 C2 C6 -38.7(3)
C3 Rh1 C2 C6 41.07(16)
C4 Rh1 C2 C6 1.99(15)
C1 Rh1 C2 C6 106.1(2)
Cl2 Rh1 C2 C6 -159.99(15)
C8 Rh1 C3 C4 93.74(14)
C1 Rh1 C3 C4 -101.21(15)
C2 Rh1 C3 C4 -65.83(14)
Cl2 Rh1 C3 C4 -149.26(15)
C8 Rh1 C3 C5 -162.69(15)
C4 Rh1 C3 C5 103.6(2)
C1 Rh1 C3 C5 2.36(14)
C2 Rh1 C3 C5 37.75(15)
Cl2 Rh1 C3 C5 -45.7(3)
C5 C3 C4 C6 0.0(2)
Rh1 C3 C4 C6 93.77(17)
C5 C3 C4 Rh1 -93.73(16)
C8 Rh1 C4 C3 -91.24(14)
C1 Rh1 C4 C3 66.70(14)
C2 Rh1 C4 C3 102.17(15)
Cl2 Rh1 C4 C3 152.58(14)
C8 Rh1 C4 C6 164.58(16)
C3 Rh1 C4 C6 -104.2(2)
C1 Rh1 C4 C6 -37.48(16)
C2 Rh1 C4 C6 -2.01(15)
Cl2 Rh1 C4 C6 48.4(3)
C2 C1 C5 C3 -69.5(2)
Rh1 C1 C5 C3 2.98(18)
C2 C1 C5 C7 33.8(2)
Rh1 C1 C5 C7 106.27(16)
C4 C3 C5 C1 68.7(2)
Rh1 C3 C5 C1 -3.18(19)
C4 C3 C5 C7 -34.2(2)
Rh1 C3 C5 C7 -106.06(17)
C3 C4 C6 C2 -69.3(2)
Rh1 C4 C6 C2 2.7(2)
C3 C4 C6 C7 34.1(2)
Rh1 C4 C6 C7 106.08(18)
C1 C2 C6 C4 69.7(2)
Rh1 C2 C6 C4 -2.54(19)
C1 C2 C6 C7 -33.7(2)
Rh1 C2 C6 C7 -105.92(17)
C4 C6 C7 C5 -52.1(2)
C2 C6 C7 C5 51.2(2)
C1 C5 C7 C6 -51.0(2)
C3 C5 C7 C6 52.2(2)
C10 N1 C8 N2 0.8(2)
C11 N1 C8 N2 -179.4(2)
C10 N1 C8 Rh1 179.47(17)
C11 N1 C8 Rh1 -0.7(3)
C9 N2 C8 N1 -0.8(2)
C12 N2 C8 N1 -177.3(2)
C9 N2 C8 Rh1 -179.48(17)
C12 N2 C8 Rh1 4.0(3)
C3 Rh1 C8 N1 -106.18(19)
C4 Rh1 C8 N1 -66.6(2)
C1 Rh1 C8 N1 -145.3(2)
C2 Rh1 C8 N1 -29.5(4)
Cl2 Rh1 C8 N1 92.47(19)
C3 Rh1 C8 N2 72.2(2)
C4 Rh1 C8 N2 111.8(2)
C1 Rh1 C8 N2 33.1(4)
C2 Rh1 C8 N2 148.9(2)
Cl2 Rh1 C8 N2 -89.14(19)
C8 N2 C9 C10 0.5(3)
C12 N2 C9 C10 177.2(2)
N2 C9 C10 N1 -0.1(3)
C8 N1 C10 C9 -0.5(3)
C11 N1 C10 C9 179.7(2)
C8 N2 C12 C13 62.5(3)
C9 N2 C12 C13 -113.6(3)
C14 N3 C13 C12 64.0(3)
N2 C12 C13 N3 44.0(3)
C15 O2 C14 O1 -5.8(4)
C15 O2 C14 N3 174.5(2)
C13 N3 C14 O1 3.8(4)
C13 N3 C14 O2 -176.5(2)
C14 O2 C15 C17 61.0(3)
C14 O2 C15 C18 -64.0(3)
C14 O2 C15 C16 179.5(2)
